data_1558152
loop_
_publ_author_name
'Xu, Zhengshuai'
'Tang, Yitian'
'Shen, Chaoren'
'Zhang, Hongru'
'Gan, Yuxin'
'Ji, Xiaolei'
'Tian, Xinxin'
'Dong, Kaiwu'

_publ_section_title
;
 Nickel-catalyzed regio- and diastereoselective hydroarylative and
 hydroalkenylative cyclization of 1,6-dienes.
;
_journal_issue 56
_journal_name_full 'Chemical communications (Cambridge, England)'
_journal_page_first 7741
_journal_page_last 7744
_journal_paper_doi 10.1039/c9cc09450d
_journal_volume 56
_journal_year 2020
_chemical_formula_moiety 'C31 H34 O4'
_chemical_formula_sum 'C31 H34 O4'
_chemical_formula_weight 470.58
_space_group_crystal_system triclinic
_space_group_IT_number 2
_space_group_name_Hall '-P 1'
_space_group_name_H-M_alt 'P -1'
_atom_sites_solution_hydrogens geom
_audit_creation_method SHELXL-2013
_audit_update_record
;
2019-05-27 deposited with the CCDC.	2020-05-29 downloaded from the CCDC.
;
_cell_angle_alpha 86.518(3)
_cell_angle_beta 74.563(3)
_cell_angle_gamma 78.674(3)
_cell_formula_units_Z 2
_cell_length_a 7.8821(6)
_cell_length_b 12.0559(11)
_cell_length_c 14.7116(12)
_cell_measurement_reflns_used 6547
_cell_measurement_temperature 193(2)
_cell_measurement_theta_max 54.904
_cell_measurement_theta_min 4.506
_cell_volume 1321.25(19)
_computing_cell_refinement 'Bruker SAINT'
_computing_data_collection 'Bruker APEX2'
_computing_data_reduction 'Bruker SAINT'
_computing_molecular_graphics 'Bruker SHELXTL'
_computing_publication_material 'Bruker SHELXTL'
_computing_structure_refinement 'SHELXL-2013 (Sheldrick, 2013)'
_computing_structure_solution 'SHELXS-97 (Sheldrick 2008)'
_diffrn_ambient_temperature 193(2)
_diffrn_measured_fraction_theta_full 0.991
_diffrn_measured_fraction_theta_max 0.991
_diffrn_measurement_device_type 'Bruker APEX-II CCD'
_diffrn_measurement_method '\f and \w scans'
_diffrn_radiation_type MoK\a
_diffrn_radiation_wavelength 0.71073
_diffrn_reflns_av_R_equivalents 0.0473
_diffrn_reflns_av_unetI/netI 0.0538
_diffrn_reflns_Laue_measured_fraction_full 0.991
_diffrn_reflns_Laue_measured_fraction_max 0.991
_diffrn_reflns_limit_h_max 9
_diffrn_reflns_limit_h_min -8
_diffrn_reflns_limit_k_max 14
_diffrn_reflns_limit_k_min -14
_diffrn_reflns_limit_l_max 17
_diffrn_reflns_limit_l_min -17
_diffrn_reflns_number 12706
_diffrn_reflns_point_group_measured_fraction_full 0.991
_diffrn_reflns_point_group_measured_fraction_max 0.991
_diffrn_reflns_theta_full 25.242
_diffrn_reflns_theta_max 25.498
_diffrn_reflns_theta_min 2.734
_exptl_absorpt_coefficient_mu 0.077
_exptl_absorpt_correction_T_max 0.7456
_exptl_absorpt_correction_T_min 0.5313
_exptl_absorpt_correction_type multi-scan
_exptl_absorpt_process_details sadabs
_exptl_crystal_colour colorless
_exptl_crystal_density_diffrn 1.183
_exptl_crystal_description prismatic
_exptl_crystal_F_000 504
_exptl_crystal_size_max 0.20
_exptl_crystal_size_mid 0.160
_exptl_crystal_size_min 0.130
_refine_diff_density_max 0.393
_refine_diff_density_min -0.399
_refine_diff_density_rms 0.042
_refine_ls_extinction_coef 0.059(13)
_refine_ls_extinction_expression Fc^*^=kFc[1+0.001xFc^2^\l^3^/sin(2\q)]^-1/4^
_refine_ls_extinction_method SHELXL
_refine_ls_goodness_of_fit_ref 1.048
_refine_ls_hydrogen_treatment constr
_refine_ls_matrix_type full
_refine_ls_number_parameters 358
_refine_ls_number_reflns 4894
_refine_ls_number_restraints 80
_refine_ls_restrained_S_all 1.084
_refine_ls_R_factor_all 0.0915
_refine_ls_R_factor_gt 0.0741
_refine_ls_shift/su_max 0.001
_refine_ls_shift/su_mean 0.000
_refine_ls_structure_factor_coef Fsqd
_refine_ls_weighting_details 'w=1/[\s^2^(Fo^2^)+(0.0700P)^2^+0.9784P] where P=(Fo^2^+2Fc^2^)/3'
_refine_ls_weighting_scheme calc
_refine_ls_wR_factor_gt 0.1818
_refine_ls_wR_factor_ref 0.1973
_reflns_Friedel_coverage 0.000
_reflns_number_gt 3814
_reflns_number_total 4894
_reflns_threshold_expression 'I > 2\s(I)'
_cod_data_source_file c9cc09450d2.cif
_cod_data_source_block mo_d8v19464_0m
_cod_depositor_comments 'Adding full bibliography for 1558152.cif.'
_cod_database_code 1558152
_shelx_space_group_comment
; 
The symmetry employed for this shelxl refinement is uniquely defined 
by the following loop, which should always be used as a source of 
symmetry information in preference to the above space-group names. 
They are only intended as comments. 
;
_shelx_estimated_absorpt_t_min 0.887
_shelx_estimated_absorpt_t_max 0.990
_shelxl_version_number 2013-4

loop_
_space_group_symop_operation_xyz
'x, y, z'
'-x, -y, -z'

loop_
_atom_site_label
_atom_site_type_symbol
_atom_site_fract_x
_atom_site_fract_y
_atom_site_fract_z
_atom_site_U_iso_or_equiv
_atom_site_adp_type
_atom_site_occupancy
_atom_site_site_symmetry_order
_atom_site_calc_flag
_atom_site_refinement_flags_posn
_atom_site_refinement_flags_adp
_atom_site_refinement_flags_occupancy
_atom_site_disorder_assembly
_atom_site_disorder_group
O1 O 0.1095(3) 0.4778(2) 0.2860(2) 0.0866(8) Uani 1 1 d . . . . .
O2 O 0.3175(3) 0.4729(2) 0.14926(19) 0.0892(8) Uani 1 1 d D . . . .
O3 O 0.7123(3) 0.4378(2) 0.2271(2) 0.1043(10) Uani 1 1 d . . . . .
O4 O 0.5128(4) 0.32644(18) 0.28773(19) 0.0873(8) Uani 1 1 d D . . . .
C1 C 0.4495(3) 0.6178(2) 0.40951(17) 0.0432(6) Uani 1 1 d . . . . .
H1 H 0.5611 0.5678 0.4187 0.052 Uiso 1 1 calc R U . . .
C2 C 0.3295(4) 0.5432(2) 0.3867(2) 0.0520(7) Uani 1 1 d . . . . .
H2A H 0.3383 0.4711 0.4226 0.062 Uiso 1 1 calc R U . . .
H2B H 0.2028 0.5826 0.4024 0.062 Uiso 1 1 calc R U . . .
C3 C 0.4003(4) 0.5217(2) 0.2804(2) 0.0534(7) Uani 1 1 d . . . . .
C4 C 0.4512(4) 0.6355(2) 0.24043(19) 0.0549(7) Uani 1 1 d . . . . .
H4A H 0.3490 0.6847 0.2222 0.066 Uiso 1 1 calc R U . . .
H4B H 0.5545 0.6229 0.1841 0.066 Uiso 1 1 calc R U . . .
C5 C 0.5007(3) 0.6914(2) 0.31980(17) 0.0460(6) Uani 1 1 d . . . . .
H5 H 0.4242 0.7684 0.3315 0.055 Uiso 1 1 calc R U . . .
C6 C 0.6985(3) 0.7040(2) 0.29450(17) 0.0458(6) Uani 1 1 d . . . . .
H6 H 0.7722 0.6260 0.2864 0.055 Uiso 1 1 calc R U . . .
C7 C 0.7387(3) 0.7571(2) 0.37637(16) 0.0412(6) Uani 1 1 d . . . . .
C8 C 0.8273(3) 0.6907(2) 0.43563(17) 0.0428(6) Uani 1 1 d . . . . .
H8 H 0.8706 0.6125 0.4226 0.051 Uiso 1 1 calc R U . . .
C9 C 0.8541(3) 0.7365(2) 0.51402(17) 0.0420(6) Uani 1 1 d . . . . .
H9 H 0.9130 0.6885 0.5544 0.050 Uiso 1 1 calc R U . . .
C10 C 0.7965(3) 0.8512(2) 0.53471(15) 0.0382(5) Uani 1 1 d . . . . .
C11 C 0.7117(3) 0.9183(2) 0.47326(17) 0.0433(6) Uani 1 1 d . . . . .
H11 H 0.6735 0.9972 0.4844 0.052 Uiso 1 1 calc R U . . .
C12 C 0.6821(3) 0.8719(2) 0.39593(17) 0.0462(6) Uani 1 1 d . . . . .
H12 H 0.6221 0.9194 0.3557 0.055 Uiso 1 1 calc R U . . .
C13 C 0.8253(3) 0.9011(2) 0.61821(16) 0.0414(6) Uani 1 1 d . . . . .
C14 C 0.8256(4) 0.8391(3) 0.70042(19) 0.0614(8) Uani 1 1 d . . . . .
H14 H 0.8085 0.7629 0.7036 0.074 Uiso 1 1 calc R U . . .
C15 C 0.8505(5) 0.8868(3) 0.7783(2) 0.0787(10) Uani 1 1 d . . . . .
H15 H 0.8487 0.8433 0.8345 0.094 Uiso 1 1 calc R U . . .
C16 C 0.8777(4) 0.9962(3) 0.7751(2) 0.0653(8) Uani 1 1 d . . . . .
H16 H 0.8949 1.0282 0.8286 0.078 Uiso 1 1 calc R U . . .
C17 C 0.8798(3) 1.0590(2) 0.69382(19) 0.0524(7) Uani 1 1 d . . . . .
H17 H 0.8998 1.1345 0.6908 0.063 Uiso 1 1 calc R U . . .
C18 C 0.8527(3) 1.0121(2) 0.61635(18) 0.0452(6) Uani 1 1 d . . . . .
H18 H 0.8528 1.0566 0.5608 0.054 Uiso 1 1 calc R U . . .
C19 C 0.7586(4) 0.7682(2) 0.20312(17) 0.0508(7) Uani 1 1 d . . . . .
C20 C 0.9391(5) 0.7430(3) 0.1554(2) 0.0671(8) Uani 1 1 d . . . . .
H20 H 1.0175 0.6877 0.1812 0.080 Uiso 1 1 calc R U . . .
C21 C 1.0073(6) 0.7960(4) 0.0718(3) 0.0896(12) Uani 1 1 d . . . . .
H21 H 1.1312 0.7775 0.0407 0.108 Uiso 1 1 calc R U . . .
C22 C 0.8965(8) 0.8750(4) 0.0339(2) 0.0951(14) Uani 1 1 d . . . . .
H22 H 0.9429 0.9108 -0.0243 0.114 Uiso 1 1 calc R U . . .
C23 C 0.7171(8) 0.9033(3) 0.0797(3) 0.0949(13) Uani 1 1 d . . . . .
H23 H 0.6404 0.9594 0.0535 0.114 Uiso 1 1 calc R U . . .
C24 C 0.6478(5) 0.8494(3) 0.1647(2) 0.0706(9) Uani 1 1 d . . . . .
H24 H 0.5240 0.8688 0.1959 0.085 Uiso 1 1 calc R U . . .
C25 C 0.3570(4) 0.6852(2) 0.49937(19) 0.0534(7) Uani 1 1 d . . . . .
H25A H 0.2515 0.7382 0.4900 0.080 Uiso 1 1 calc R U . . .
H25B H 0.4403 0.7275 0.5143 0.080 Uiso 1 1 calc R U . . .
H25C H 0.3198 0.6333 0.5515 0.080 Uiso 1 1 calc R U . . .
C26 C 0.2570(4) 0.4878(2) 0.2414(2) 0.0619(8) Uani 1 1 d . . . . .
C27 C 0.1894(7) 0.4302(5) 0.1080(3) 0.0869(14) Uani 0.8 1 d D U P A 1
H27A H 0.1874 0.3497 0.1250 0.104 Uiso 0.8 1 calc R U P A 1
H27B H 0.0668 0.4747 0.1310 0.104 Uiso 0.8 1 calc R U P A 1
C28 C 0.2539(13) 0.4436(9) 0.0085(5) 0.098(2) Uani 0.5 1 d D U P A 1
H28A H 0.2185 0.5227 -0.0093 0.146 Uiso 0.5 1 calc R U P A 1
H28B H 0.2025 0.3951 -0.0238 0.146 Uiso 0.5 1 calc R U P A 1
H28C H 0.3848 0.4220 -0.0099 0.146 Uiso 0.5 1 calc R U P A 1
C27' C 0.233(3) 0.4723(16) 0.0703(15) 0.091(2) Uani 0.2 1 d D U P A 2
H27C H 0.1012 0.4818 0.0937 0.109 Uiso 0.2 1 calc R U P A 2
H27D H 0.2630 0.5333 0.0241 0.109 Uiso 0.2 1 calc R U P A 2
C28' C 0.3103(15) 0.3616(9) 0.0288(7) 0.110(2) Uani 0.5 1 d D U P A 2
H28D H 0.4137 0.3677 -0.0245 0.165 Uiso 0.5 1 calc R U P A 2
H28E H 0.2203 0.3331 0.0066 0.165 Uiso 0.5 1 calc R U P A 2
H28F H 0.3489 0.3094 0.0762 0.165 Uiso 0.5 1 calc R U P A 2
C29 C 0.5615(4) 0.4263(3) 0.2604(3) 0.0705(9) Uani 1 1 d . . . . .
C30 C 0.6325(7) 0.2201(4) 0.2806(4) 0.0691(12) Uani 0.7 1 d D U P B 1
H30A H 0.5773 0.1651 0.3260 0.083 Uiso 0.7 1 calc R U P B 1
H30B H 0.7451 0.2287 0.2947 0.083 Uiso 0.7 1 calc R U P B 1
C31 C 0.6696(7) 0.1800(5) 0.1828(4) 0.0829(13) Uani 0.7 1 d D U P B 1
H31A H 0.5569 0.1729 0.1694 0.124 Uiso 0.7 1 calc R U P B 1
H31B H 0.7501 0.1062 0.1758 0.124 Uiso 0.7 1 calc R U P B 1
H31C H 0.7262 0.2344 0.1387 0.124 Uiso 0.7 1 calc R U P B 1
C30' C 0.7133(15) 0.2502(9) 0.2409(9) 0.0697(19) Uani 0.3 1 d D U P B 2
H30C H 0.7547 0.2626 0.1720 0.084 Uiso 0.3 1 calc R U P B 2
H30D H 0.8047 0.2629 0.2720 0.084 Uiso 0.3 1 calc R U P B 2
C31' C 0.6603(16) 0.1371(9) 0.2652(10) 0.079(2) Uani 0.3 1 d D U P B 2
H31D H 0.6068 0.1326 0.3332 0.118 Uiso 0.3 1 calc R U P B 2
H31E H 0.7666 0.0772 0.2470 0.118 Uiso 0.3 1 calc R U P B 2
H31F H 0.5729 0.1275 0.2311 0.118 Uiso 0.3 1 calc R U P B 2

loop_
_atom_site_aniso_label
_atom_site_aniso_U_11
_atom_site_aniso_U_22
_atom_site_aniso_U_33
_atom_site_aniso_U_23
_atom_site_aniso_U_13
_atom_site_aniso_U_12
O1 0.0655(15) 0.0860(17) 0.130(2) -0.0229(15) -0.0532(15) -0.0212(12)
O2 0.0902(17) 0.1040(19) 0.0984(18) -0.0309(15) -0.0570(15) -0.0233(14)
O3 0.0600(15) 0.099(2) 0.161(3) -0.0543(18) -0.0391(16) -0.0004(13)
O4 0.1088(19) 0.0431(12) 0.126(2) -0.0232(12) -0.0697(16) 0.0102(12)
C1 0.0460(13) 0.0375(12) 0.0541(14) -0.0006(10) -0.0238(11) -0.0119(10)
C2 0.0539(15) 0.0427(14) 0.0718(17) -0.0015(12) -0.0318(13) -0.0168(11)
C3 0.0583(16) 0.0409(14) 0.0753(18) -0.0078(12) -0.0397(14) -0.0098(11)
C4 0.0687(17) 0.0533(16) 0.0581(16) -0.0050(12) -0.0357(14) -0.0197(13)
C5 0.0538(14) 0.0416(13) 0.0523(14) -0.0048(11) -0.0275(12) -0.0116(11)
C6 0.0518(14) 0.0453(14) 0.0466(14) -0.0047(11) -0.0191(11) -0.0139(11)
C7 0.0394(12) 0.0453(13) 0.0432(13) -0.0050(10) -0.0112(10) -0.0163(10)
C8 0.0403(12) 0.0439(13) 0.0486(13) -0.0056(10) -0.0140(10) -0.0136(10)
C9 0.0399(12) 0.0460(13) 0.0461(13) -0.0016(10) -0.0161(10) -0.0148(10)
C10 0.0330(11) 0.0474(13) 0.0388(12) -0.0030(10) -0.0096(9) -0.0173(10)
C11 0.0436(13) 0.0430(13) 0.0475(13) -0.0039(10) -0.0151(11) -0.0124(10)
C12 0.0472(13) 0.0514(15) 0.0479(14) 0.0008(11) -0.0222(11) -0.0144(11)
C13 0.0358(12) 0.0506(14) 0.0423(13) -0.0063(10) -0.0116(10) -0.0150(10)
C14 0.087(2) 0.0634(18) 0.0513(15) 0.0049(13) -0.0313(15) -0.0394(16)
C15 0.128(3) 0.078(2) 0.0547(18) 0.0097(16) -0.0471(19) -0.049(2)
C16 0.085(2) 0.073(2) 0.0551(17) -0.0114(14) -0.0357(15) -0.0277(16)
C17 0.0509(15) 0.0536(15) 0.0593(16) -0.0143(13) -0.0190(12) -0.0150(12)
C18 0.0451(13) 0.0463(14) 0.0482(14) -0.0057(11) -0.0157(11) -0.0114(11)
C19 0.0694(17) 0.0538(15) 0.0406(13) -0.0051(11) -0.0211(12) -0.0274(13)
C20 0.077(2) 0.080(2) 0.0538(17) -0.0074(15) -0.0182(15) -0.0341(17)
C21 0.103(3) 0.122(3) 0.056(2) -0.013(2) -0.0102(19) -0.060(3)
C22 0.156(4) 0.107(3) 0.0480(19) 0.008(2) -0.030(2) -0.082(3)
C23 0.163(4) 0.070(2) 0.080(3) 0.0149(19) -0.070(3) -0.038(3)
C24 0.101(2) 0.0626(19) 0.0600(18) 0.0039(15) -0.0377(17) -0.0210(17)
C25 0.0530(15) 0.0519(15) 0.0599(16) -0.0061(12) -0.0160(12) -0.0171(12)
C26 0.071(2) 0.0422(15) 0.089(2) -0.0158(14) -0.0503(18) -0.0036(13)
C27 0.112(3) 0.097(3) 0.086(3) -0.014(2) -0.061(3) -0.047(3)
C28 0.118(4) 0.122(5) 0.079(4) -0.013(4) -0.053(3) -0.045(4)
C27' 0.117(4) 0.104(5) 0.086(4) -0.018(4) -0.057(4) -0.052(4)
C28' 0.136(5) 0.124(5) 0.094(4) -0.022(4) -0.044(4) -0.058(4)
C29 0.065(2) 0.065(2) 0.097(2) -0.0289(17) -0.0488(18) -0.0021(15)
C30 0.069(3) 0.051(2) 0.083(3) -0.015(2) -0.017(2) -0.002(2)
C31 0.080(3) 0.075(3) 0.089(3) -0.034(2) -0.019(2) 0.003(2)
C30' 0.067(4) 0.053(3) 0.084(4) -0.016(3) -0.015(3) 0.000(3)
C31' 0.075(4) 0.057(4) 0.095(5) -0.015(4) -0.007(4) -0.002(4)

loop_
_atom_type_symbol
_atom_type_description
_atom_type_scat_dispersion_real
_atom_type_scat_dispersion_imag
_atom_type_scat_source
C C 0.0033 0.0016 'International Tables Vol C Tables 4.2.6.8 and 6.1.1.4'
H H 0.0000 0.0000 'International Tables Vol C Tables 4.2.6.8 and 6.1.1.4'
O O 0.0106 0.0060 'International Tables Vol C Tables 4.2.6.8 and 6.1.1.4'

loop_
_geom_angle_atom_site_label_1
_geom_angle_atom_site_label_2
_geom_angle_atom_site_label_3
_geom_angle
_geom_angle_site_symmetry_1
_geom_angle_site_symmetry_3
_geom_angle_publ_flag
C26 O2 C27' 134.9(10) . . ?
C26 O2 C27 112.6(3) . . ?
C29 O4 C30 125.2(3) . . ?
C29 O4 C30' 94.8(5) . . ?
C25 C1 C2 111.7(2) . . ?
C25 C1 C5 114.4(2) . . ?
C2 C1 C5 105.13(19) . . ?
C25 C1 H1 108.5 . . ?
C2 C1 H1 108.5 . . ?
C5 C1 H1 108.5 . . ?
C3 C2 C1 105.1(2) . . ?
C3 C2 H2A 110.7 . . ?
C1 C2 H2A 110.7 . . ?
C3 C2 H2B 110.7 . . ?
C1 C2 H2B 110.7 . . ?
H2A C2 H2B 108.8 . . ?
C29 C3 C26 107.7(2) . . ?
C29 C3 C2 110.6(2) . . ?
C26 C3 C2 110.5(2) . . ?
C29 C3 C4 111.6(3) . . ?
C26 C3 C4 113.3(2) . . ?
C2 C3 C4 103.3(2) . . ?
C3 C4 C5 106.7(2) . . ?
C3 C4 H4A 110.4 . . ?
C5 C4 H4A 110.4 . . ?
C3 C4 H4B 110.4 . . ?
C5 C4 H4B 110.4 . . ?
H4A C4 H4B 108.6 . . ?
C6 C5 C1 112.62(19) . . ?
C6 C5 C4 113.0(2) . . ?
C1 C5 C4 106.13(19) . . ?
C6 C5 H5 108.3 . . ?
C1 C5 H5 108.3 . . ?
C4 C5 H5 108.3 . . ?
C19 C6 C7 110.80(19) . . ?
C19 C6 C5 114.6(2) . . ?
C7 C6 C5 110.24(19) . . ?
C19 C6 H6 106.9 . . ?
C7 C6 H6 106.9 . . ?
C5 C6 H6 106.9 . . ?
C8 C7 C12 117.9(2) . . ?
C8 C7 C6 120.5(2) . . ?
C12 C7 C6 121.6(2) . . ?
C7 C8 C9 121.1(2) . . ?
C7 C8 H8 119.5 . . ?
C9 C8 H8 119.5 . . ?
C8 C9 C10 121.5(2) . . ?
C8 C9 H9 119.3 . . ?
C10 C9 H9 119.3 . . ?
C11 C10 C9 117.2(2) . . ?
C11 C10 C13 120.9(2) . . ?
C9 C10 C13 121.9(2) . . ?
C12 C11 C10 121.2(2) . . ?
C12 C11 H11 119.4 . . ?
C10 C11 H11 119.4 . . ?
C11 C12 C7 121.2(2) . . ?
C11 C12 H12 119.4 . . ?
C7 C12 H12 119.4 . . ?
C14 C13 C18 117.7(2) . . ?
C14 C13 C10 121.2(2) . . ?
C18 C13 C10 121.2(2) . . ?
C13 C14 C15 120.7(3) . . ?
C13 C14 H14 119.6 . . ?
C15 C14 H14 119.6 . . ?
C16 C15 C14 120.8(3) . . ?
C16 C15 H15 119.6 . . ?
C14 C15 H15 119.6 . . ?
C15 C16 C17 119.5(2) . . ?
C15 C16 H16 120.3 . . ?
C17 C16 H16 120.3 . . ?
C16 C17 C18 119.9(2) . . ?
C16 C17 H17 120.0 . . ?
C18 C17 H17 120.0 . . ?
C17 C18 C13 121.4(2) . . ?
C17 C18 H18 119.3 . . ?
C13 C18 H18 119.3 . . ?
C24 C19 C20 118.0(3) . . ?
C24 C19 C6 124.8(3) . . ?
C20 C19 C6 117.2(3) . . ?
C21 C20 C19 121.8(4) . . ?
C21 C20 H20 119.1 . . ?
C19 C20 H20 119.1 . . ?
C22 C21 C20 119.8(4) . . ?
C22 C21 H21 120.1 . . ?
C20 C21 H21 120.1 . . ?
C21 C22 C23 120.2(4) . . ?
C21 C22 H22 119.9 . . ?
C23 C22 H22 119.9 . . ?
C22 C23 C24 120.1(4) . . ?
C22 C23 H23 120.0 . . ?
C24 C23 H23 120.0 . . ?
C19 C24 C23 120.2(4) . . ?
C19 C24 H24 119.9 . . ?
C23 C24 H24 119.9 . . ?
C1 C25 H25A 109.5 . . ?
C1 C25 H25B 109.5 . . ?
H25A C25 H25B 109.5 . . ?
C1 C25 H25C 109.5 . . ?
H25A C25 H25C 109.5 . . ?
H25B C25 H25C 109.5 . . ?
O1 C26 O2 124.0(3) . . ?
O1 C26 C3 126.0(3) . . ?
O2 C26 C3 110.0(3) . . ?
C28 C27 O2 105.3(5) . . ?
C28 C27 H27A 110.7 . . ?
O2 C27 H27A 110.7 . . ?
C28 C27 H27B 110.7 . . ?
O2 C27 H27B 110.7 . . ?
H27A C27 H27B 108.8 . . ?
C27 C28 H28A 109.5 . . ?
C27 C28 H28B 109.5 . . ?
H28A C28 H28B 109.5 . . ?
C27 C28 H28C 109.5 . . ?
H28A C28 H28C 109.5 . . ?
H28B C28 H28C 109.5 . . ?
C28' C27' O2 103.5(12) . . ?
C28' C27' H27C 111.1 . . ?
O2 C27' H27C 111.1 . . ?
C28' C27' H27D 111.1 . . ?
O2 C27' H27D 111.1 . . ?
H27C C27' H27D 109.0 . . ?
C27' C28' H28D 109.5 . . ?
C27' C28' H28E 109.5 . . ?
H28D C28' H28E 109.5 . . ?
C27' C28' H28F 109.5 . . ?
H28D C28' H28F 109.5 . . ?
H28E C28' H28F 109.5 . . ?
O3 C29 O4 124.1(3) . . ?
O3 C29 C3 124.9(3) . . ?
O4 C29 C3 110.9(3) . . ?
O4 C30 C31 107.4(4) . . ?
O4 C30 H30A 110.2 . . ?
C31 C30 H30A 110.2 . . ?
O4 C30 H30B 110.2 . . ?
C31 C30 H30B 110.2 . . ?
H30A C30 H30B 108.5 . . ?
C30 C31 H31A 109.5 . . ?
C30 C31 H31B 109.5 . . ?
H31A C31 H31B 109.5 . . ?
C30 C31 H31C 109.5 . . ?
H31A C31 H31C 109.5 . . ?
H31B C31 H31C 109.5 . . ?
C31' C30' O4 96.1(8) . . ?
C31' C30' H30C 112.5 . . ?
O4 C30' H30C 112.5 . . ?
C31' C30' H30D 112.5 . . ?
O4 C30' H30D 112.5 . . ?
H30C C30' H30D 110.1 . . ?
C30' C31' H31D 109.5 . . ?
C30' C31' H31E 109.5 . . ?
H31D C31' H31E 109.5 . . ?
C30' C31' H31F 109.5 . . ?
H31D C31' H31F 109.5 . . ?
H31E C31' H31F 109.5 . . ?

loop_
_geom_bond_atom_site_label_1
_geom_bond_atom_site_label_2
_geom_bond_distance
_geom_bond_site_symmetry_2
_geom_bond_publ_flag
O1 C26 1.198(4) . ?
O2 C26 1.323(4) . ?
O2 C27' 1.485(15) . ?
O2 C27 1.490(4) . ?
O3 C29 1.191(4) . ?
O4 C29 1.341(4) . ?
O4 C30 1.425(5) . ?
O4 C30' 1.656(10) . ?
C1 C25 1.525(4) . ?
C1 C2 1.535(3) . ?
C1 C5 1.551(3) . ?
C1 H1 1.0000 . ?
C2 C3 1.533(4) . ?
C2 H2A 0.9900 . ?
C2 H2B 0.9900 . ?
C3 C29 1.514(4) . ?
C3 C26 1.526(4) . ?
C3 C4 1.544(4) . ?
C4 C5 1.552(3) . ?
C4 H4A 0.9900 . ?
C4 H4B 0.9900 . ?
C5 C6 1.540(3) . ?
C5 H5 1.0000 . ?
C6 C19 1.519(4) . ?
C6 C7 1.528(3) . ?
C6 H6 1.0000 . ?
C7 C8 1.381(3) . ?
C7 C12 1.391(3) . ?
C8 C9 1.390(3) . ?
C8 H8 0.9500 . ?
C9 C10 1.394(3) . ?
C9 H9 0.9500 . ?
C10 C11 1.392(3) . ?
C10 C13 1.488(3) . ?
C11 C12 1.390(3) . ?
C11 H11 0.9500 . ?
C12 H12 0.9500 . ?
C13 C14 1.383(4) . ?
C13 C18 1.394(3) . ?
C14 C15 1.388(4) . ?
C14 H14 0.9500 . ?
C15 C16 1.373(4) . ?
C15 H15 0.9500 . ?
C16 C17 1.373(4) . ?
C16 H16 0.9500 . ?
C17 C18 1.385(3) . ?
C17 H17 0.9500 . ?
C18 H18 0.9500 . ?
C19 C24 1.379(4) . ?
C19 C20 1.390(4) . ?
C20 C21 1.378(5) . ?
C20 H20 0.9500 . ?
C21 C22 1.359(6) . ?
C21 H21 0.9500 . ?
C22 C23 1.379(6) . ?
C22 H22 0.9500 . ?
C23 C24 1.400(5) . ?
C23 H23 0.9500 . ?
C24 H24 0.9500 . ?
C25 H25A 0.9800 . ?
C25 H25B 0.9800 . ?
C25 H25C 0.9800 . ?
C27 C28 1.427(9) . ?
C27 H27A 0.9900 . ?
C27 H27B 0.9900 . ?
C28 H28A 0.9800 . ?
C28 H28B 0.9800 . ?
C28 H28C 0.9800 . ?
C27' C28' 1.451(16) . ?
C27' H27C 0.9900 . ?
C27' H27D 0.9900 . ?
C28' H28D 0.9800 . ?
C28' H28E 0.9800 . ?
C28' H28F 0.9800 . ?
C30 C31 1.480(6) . ?
C30 H30A 0.9900 . ?
C30 H30B 0.9900 . ?
C31 H31A 0.9800 . ?
C31 H31B 0.9800 . ?
C31 H31C 0.9800 . ?
C30' C31' 1.500(13) . ?
C30' H30C 0.9900 . ?
C30' H30D 0.9900 . ?
C31' H31D 0.9800 . ?
C31' H31E 0.9800 . ?
C31' H31F 0.9800 . ?

loop_
_geom_torsion_atom_site_label_1
_geom_torsion_atom_site_label_2
_geom_torsion_atom_site_label_3
_geom_torsion_atom_site_label_4
_geom_torsion
_geom_torsion_site_symmetry_1
_geom_torsion_site_symmetry_2
_geom_torsion_site_symmetry_3
_geom_torsion_site_symmetry_4
_geom_torsion_publ_flag
C25 C1 C2 C3 157.1(2) . . . . ?
C5 C1 C2 C3 32.5(3) . . . . ?
C1 C2 C3 C29 82.0(3) . . . . ?
C1 C2 C3 C26 -158.9(2) . . . . ?
C1 C2 C3 C4 -37.5(3) . . . . ?
C29 C3 C4 C5 -90.7(3) . . . . ?
C26 C3 C4 C5 147.6(2) . . . . ?
C2 C3 C4 C5 28.2(3) . . . . ?
C25 C1 C5 C6 98.4(2) . . . . ?
C2 C1 C5 C6 -138.7(2) . . . . ?
C25 C1 C5 C4 -137.4(2) . . . . ?
C2 C1 C5 C4 -14.5(3) . . . . ?
C3 C4 C5 C6 115.4(2) . . . . ?
C3 C4 C5 C1 -8.5(3) . . . . ?
C1 C5 C6 C19 175.7(2) . . . . ?
C4 C5 C6 C19 55.4(3) . . . . ?
C1 C5 C6 C7 -58.5(3) . . . . ?
C4 C5 C6 C7 -178.8(2) . . . . ?
C19 C6 C7 C8 -129.9(2) . . . . ?
C5 C6 C7 C8 102.2(3) . . . . ?
C19 C6 C7 C12 52.6(3) . . . . ?
C5 C6 C7 C12 -75.3(3) . . . . ?
C12 C7 C8 C9 2.0(3) . . . . ?
C6 C7 C8 C9 -175.6(2) . . . . ?
C7 C8 C9 C10 -1.5(3) . . . . ?
C8 C9 C10 C11 -0.3(3) . . . . ?
C8 C9 C10 C13 -179.7(2) . . . . ?
C9 C10 C11 C12 1.6(3) . . . . ?
C13 C10 C11 C12 -179.0(2) . . . . ?
C10 C11 C12 C7 -1.1(4) . . . . ?
C8 C7 C12 C11 -0.7(3) . . . . ?
C6 C7 C12 C11 176.9(2) . . . . ?
C11 C10 C13 C14 148.4(3) . . . . ?
C9 C10 C13 C14 -32.2(3) . . . . ?
C11 C10 C13 C18 -31.5(3) . . . . ?
C9 C10 C13 C18 147.9(2) . . . . ?
C18 C13 C14 C15 0.7(4) . . . . ?
C10 C13 C14 C15 -179.3(3) . . . . ?
C13 C14 C15 C16 -0.8(6) . . . . ?
C14 C15 C16 C17 0.1(6) . . . . ?
C15 C16 C17 C18 0.7(5) . . . . ?
C16 C17 C18 C13 -0.8(4) . . . . ?
C14 C13 C18 C17 0.2(4) . . . . ?
C10 C13 C18 C17 -179.9(2) . . . . ?
C7 C6 C19 C24 -98.2(3) . . . . ?
C5 C6 C19 C24 27.3(3) . . . . ?
C7 C6 C19 C20 81.4(3) . . . . ?
C5 C6 C19 C20 -153.0(2) . . . . ?
C24 C19 C20 C21 -0.5(4) . . . . ?
C6 C19 C20 C21 179.8(3) . . . . ?
C19 C20 C21 C22 -0.3(5) . . . . ?
C20 C21 C22 C23 1.0(5) . . . . ?
C21 C22 C23 C24 -1.0(6) . . . . ?
C20 C19 C24 C23 0.5(4) . . . . ?
C6 C19 C24 C23 -179.8(3) . . . . ?
C22 C23 C24 C19 0.3(5) . . . . ?
C27' O2 C26 O1 19.5(12) . . . . ?
C27 O2 C26 O1 -6.1(5) . . . . ?
C27' O2 C26 C3 -159.2(11) . . . . ?
C27 O2 C26 C3 175.2(3) . . . . ?
C29 C3 C26 O1 120.3(3) . . . . ?
C2 C3 C26 O1 -0.6(4) . . . . ?
C4 C3 C26 O1 -115.9(3) . . . . ?
C29 C3 C26 O2 -61.0(3) . . . . ?
C2 C3 C26 O2 178.1(2) . . . . ?
C4 C3 C26 O2 62.8(3) . . . . ?
C26 O2 C27 C28 167.1(6) . . . . ?
C27' O2 C27 C28 24.0(16) . . . . ?
C26 O2 C27' C28' -122.8(11) . . . . ?
C27 O2 C27' C28' -71.1(15) . . . . ?
C30 O4 C29 O3 -0.4(6) . . . . ?
C30' O4 C29 O3 -9.2(6) . . . . ?
C30 O4 C29 C3 -178.7(3) . . . . ?
C30' O4 C29 C3 172.5(5) . . . . ?
C26 C3 C29 O3 132.3(4) . . . . ?
C2 C3 C29 O3 -106.9(4) . . . . ?
C4 C3 C29 O3 7.5(4) . . . . ?
C26 C3 C29 O4 -49.4(3) . . . . ?
C2 C3 C29 O4 71.4(3) . . . . ?
C4 C3 C29 O4 -174.3(2) . . . . ?
C29 O4 C30 C31 -82.2(5) . . . . ?
C30' O4 C30 C31 -65.2(10) . . . . ?
C29 O4 C30' C31' -176.7(8) . . . . ?
C30 O4 C30' C31' 17.2(8) . . . . ?
